data_7124209
loop_
_publ_author_name
'Trose, Michael'
'Nahra, Fady'
'Cordes, David B.'
'Slawin, Alexandra M. Z.'
'Cazin, Catherine S. J.'

_publ_section_title
;
 Cu--NHC azide complex: synthesis and reactivity
;
_journal_name_full 'Chemical Communications'
_journal_paper_doi 10.1039/C9CC04844H
_journal_year 2019
_chemical_formula_moiety 'C35 H41 Cu N4 O'
_chemical_formula_sum 'C35 H41 Cu N4 O'
_chemical_formula_weight 597.28
_chemical_properties_physical ', Air-sensitive'
_space_group_crystal_system triclinic
_space_group_IT_number 2
_space_group_name_Hall '-P 1'
_space_group_name_H-M_alt 'P -1'
_symmetry_space_group_name_Hall '-P 1'
_symmetry_space_group_name_H-M 'P -1'
_atom_sites_solution_hydrogens geom
_atom_sites_solution_primary direct
_atom_sites_solution_secondary difmap
_audit_creation_date 2016-10-26
_audit_creation_method 'by CrystalStructure 4.2'
_audit_update_record
;
2017-03-30 deposited with the CCDC.    2019-09-09 downloaded from the CCDC.
;
_cell_angle_alpha 109.819(3)
_cell_angle_beta 95.017(2)
_cell_angle_gamma 97.3442(16)
_cell_formula_units_Z 2
_cell_length_a 9.3577(9)
_cell_length_b 12.3850(13)
_cell_length_c 14.8513(15)
_cell_measurement_reflns_used 5509
_cell_measurement_temperature 173
_cell_measurement_theta_max 25.40
_cell_measurement_theta_min 1.80
_cell_volume 1590.1(3)
_computing_cell_refinement 'CrystalClear-SM Expert 2.1 b45'
_computing_data_collection 'CrystalClear-SM Expert 2.1 b45 (Rigaku, 2015)'
_computing_data_reduction 'CrystalClear-SM Expert 2.1 b45'
_computing_molecular_graphics 'CrystalStructure 4.2'
_computing_publication_material 'CrystalStructure 4.2 (Rigaku, 2015)'
_computing_structure_refinement 'SHELXL Version 2014/7 (Sheldrick, 2008)'
_computing_structure_solution 'Superflip (Palatinus, et al., 2007)'
_diffrn_ambient_temperature 173
_diffrn_detector_area_resol_mean 5.814
_diffrn_measured_fraction_theta_full 0.989
_diffrn_measured_fraction_theta_max 0.987
_diffrn_measurement_device_type 'Rigaku XtaLAB P200'
_diffrn_measurement_method \w
_diffrn_radiation_type 'Mo K\a'
_diffrn_radiation_wavelength 0.71075
_diffrn_reflns_av_R_equivalents 0.0278
_diffrn_reflns_Laue_measured_fraction_full 0.989
_diffrn_reflns_Laue_measured_fraction_max 0.987
_diffrn_reflns_limit_h_max 11
_diffrn_reflns_limit_h_min -11
_diffrn_reflns_limit_k_max 14
_diffrn_reflns_limit_k_min -14
_diffrn_reflns_limit_l_max 17
_diffrn_reflns_limit_l_min -16
_diffrn_reflns_number 19699
_diffrn_reflns_point_group_measured_fraction_full 0.989
_diffrn_reflns_point_group_measured_fraction_max 0.987
_diffrn_reflns_theta_full 25.242
_diffrn_reflns_theta_max 25.388
_diffrn_reflns_theta_min 1.773
_diffrn_standards_number 0
_exptl_absorpt_coefficient_mu 0.719
_exptl_absorpt_correction_T_max 0.931
_exptl_absorpt_correction_T_min 0.776
_exptl_absorpt_correction_type multi-scan
_exptl_absorpt_process_details 'REQAB (Rigaku, 1998)'
_exptl_crystal_colour colorless
_exptl_crystal_density_diffrn 1.247
_exptl_crystal_density_method 'not measured'
_exptl_crystal_description prism
_exptl_crystal_F_000 632.00
_exptl_crystal_recrystallization_method 'Re-crystallisation from solvent: Dichloromethane/pentane'
_exptl_crystal_size_max 0.180
_exptl_crystal_size_mid 0.140
_exptl_crystal_size_min 0.100
_refine_diff_density_max 0.39
_refine_diff_density_min -0.32
_refine_ls_extinction_method none
_refine_ls_goodness_of_fit_ref 1.172
_refine_ls_hydrogen_treatment constr
_refine_ls_number_parameters 378
_refine_ls_number_reflns 5767
_refine_ls_number_restraints 0
_refine_ls_R_factor_all 0.0330
_refine_ls_R_factor_gt 0.0290
_refine_ls_shift/su_max 0.001
_refine_ls_structure_factor_coef Fsqd
_refine_ls_weighting_details 'w = 1/[\s^2^(Fo^2^)+(0.0755P)^2^] where P=(Fo^2^+2Fc^2^)/3'
_refine_ls_weighting_scheme calc
_refine_ls_wR_factor_gt 0.0980
_refine_ls_wR_factor_ref 0.1123
_reflns_Friedel_coverage 0.000
_reflns_number_gt 5281
_reflns_number_total 5767
_reflns_threshold_expression F^2^>2.0\s(F^2^)
_cod_data_source_file c9cc04844h2.cif
_cod_data_source_block 6
_cod_database_code 7124209

loop_
_space_group_symop_id
_space_group_symop_operation_xyz
1 +X,+Y,+Z
2 -X,-Y,-Z

loop_
_atom_site_label
_atom_site_type_symbol
_atom_site_fract_x
_atom_site_fract_y
_atom_site_fract_z
_atom_site_U_iso_or_equiv
_atom_site_adp_type
_atom_site_occupancy
_atom_site_site_symmetry_order
_atom_site_calc_flag
_atom_site_refinement_flags_posn
_atom_site_refinement_flags_adp
Cu1 Cu 0.87398(2) 0.80366(2) 0.60868(2) 0.02482(11) Uani 1 1 d . .
O33 O 0.68214(15) 0.76044(15) 0.25535(10) 0.0454(4) Uani 1 1 d . .
N2 N 0.97210(15) 0.88497(12) 0.81437(10) 0.0210(3) Uani 1 1 d . .
N5 N 1.12533(15) 0.79155(12) 0.73497(10) 0.0217(3) Uani 1 1 d . .
N30 N 0.74717(18) 0.77848(15) 0.50055(12) 0.0329(4) Uani 1 1 d . .
N32 N 0.55488(17) 0.70341(15) 0.36169(11) 0.0318(4) Uani 1 1 d . .
C1 C 0.99551(19) 0.82644(14) 0.72243(12) 0.0208(3) Uani 1 1 d . .
C3 C 1.08523(19) 0.88737(16) 0.88149(13) 0.0264(4) Uani 1 1 d . .
H3 H 1.0937 0.9235 0.9497 0.032 Uiso 1 1 calc R U
C4 C 1.18102(19) 0.82859(16) 0.83144(13) 0.0266(4) Uani 1 1 d . .
H4 H 1.2704 0.8151 0.8576 0.032 Uiso 1 1 calc R U
C6 C 0.85041(18) 0.94584(14) 0.83844(12) 0.0224(4) Uani 1 1 d . .
C7 C 0.72674(19) 0.88841(15) 0.86024(13) 0.0258(4) Uani 1 1 d . .
C8 C 0.6166(2) 0.95352(17) 0.88970(15) 0.0325(4) Uani 1 1 d . .
H8 H 0.5318 0.9185 0.9066 0.039 Uiso 1 1 calc R U
C9 C 0.6288(2) 1.06775(17) 0.89471(15) 0.0355(4) Uani 1 1 d . .
H9 H 0.5529 1.1104 0.9155 0.043 Uiso 1 1 calc R U
C10 C 0.7497(2) 1.12037(16) 0.86988(15) 0.0323(4) Uani 1 1 d . .
H10 H 0.7551 1.1983 0.8718 0.039 Uiso 1 1 calc R U
C11 C 0.86486(19) 1.06084(15) 0.84179(12) 0.0246(4) Uani 1 1 d . .
C12 C 0.7060(2) 0.76008(16) 0.84691(14) 0.0305(4) Uani 1 1 d . .
H12 H 0.8045 0.7378 0.8528 0.037 Uiso 1 1 calc R U
C13 C 0.6236(2) 0.7317(2) 0.92224(18) 0.0412(5) Uani 1 1 d . .
H13A H 0.5227 0.7437 0.9126 0.049 Uiso 1 1 calc R U
H13B H 0.6702 0.7829 0.9871 0.049 Uiso 1 1 calc R U
H13C H 0.6249 0.6504 0.9156 0.049 Uiso 1 1 calc R U
C14 C 0.6263(3) 0.68691(19) 0.74498(17) 0.0462(5) Uani 1 1 d . .
H14A H 0.6837 0.7004 0.6966 0.055 Uiso 1 1 calc R U
H14B H 0.5308 0.7096 0.7367 0.055 Uiso 1 1 calc R U
H14C H 0.6135 0.6042 0.7368 0.055 Uiso 1 1 calc R U
C15 C 0.9958(2) 1.12020(16) 0.81249(14) 0.0291(4) Uani 1 1 d . .
H15 H 1.0732 1.0704 0.8059 0.035 Uiso 1 1 calc R U
C16 C 1.0577(2) 1.23985(19) 0.88865(17) 0.0441(5) Uani 1 1 d . .
H16A H 1.0771 1.2322 0.9520 0.053 Uiso 1 1 calc R U
H16B H 0.9871 1.2925 0.8914 0.053 Uiso 1 1 calc R U
H16C H 1.1484 1.2714 0.8714 0.053 Uiso 1 1 calc R U
C17 C 0.9546(3) 1.1317(2) 0.71477(16) 0.0435(5) Uani 1 1 d . .
H17A H 0.8739 1.1756 0.7186 0.052 Uiso 1 1 calc R U
H17B H 0.9247 1.0540 0.6652 0.052 Uiso 1 1 calc R U
H17C H 1.0386 1.1728 0.6978 0.052 Uiso 1 1 calc R U
C18 C 1.19763(18) 0.72369(15) 0.65757(12) 0.0226(4) Uani 1 1 d . .
C19 C 1.18727(19) 0.60456(15) 0.63985(12) 0.0250(4) Uani 1 1 d . .
C20 C 1.2638(2) 0.54192(16) 0.56834(14) 0.0308(4) Uani 1 1 d . .
H20 H 1.2626 0.4613 0.5559 0.037 Uiso 1 1 calc R U
C21 C 1.3407(2) 0.59544(18) 0.51589(14) 0.0342(4) Uani 1 1 d . .
H21 H 1.3905 0.5512 0.4668 0.041 Uiso 1 1 calc R U
C22 C 1.3461(2) 0.71253(17) 0.53390(14) 0.0319(4) Uani 1 1 d . .
H22 H 1.3985 0.7478 0.4962 0.038 Uiso 1 1 calc R U
C23 C 1.27624(19) 0.78039(16) 0.60615(13) 0.0273(4) Uani 1 1 d . .
C24 C 1.1021(2) 0.54365(16) 0.69625(14) 0.0290(4) Uani 1 1 d . .
H24 H 1.0351 0.5955 0.7303 0.035 Uiso 1 1 calc R U
C25 C 1.2038(3) 0.5228(2) 0.77200(17) 0.0473(6) Uani 1 1 d . .
H25A H 1.2531 0.5977 0.8194 0.057 Uiso 1 1 calc R U
H25B H 1.2764 0.4781 0.7406 0.057 Uiso 1 1 calc R U
H25C H 1.1475 0.4790 0.8048 0.057 Uiso 1 1 calc R U
C26 C 1.0097(3) 0.4271(2) 0.63022(17) 0.0458(5) Uani 1 1 d . .
H26A H 1.0739 0.3729 0.5997 0.055 Uiso 1 1 calc R U
H26B H 0.9462 0.4400 0.5801 0.055 Uiso 1 1 calc R U
H26C H 0.9503 0.3940 0.6687 0.055 Uiso 1 1 calc R U
C27 C 1.2891(2) 0.91008(17) 0.62488(15) 0.0371(5) Uani 1 1 d . .
H27 H 1.2494 0.9471 0.6863 0.045 Uiso 1 1 calc R U
C28 C 1.4492(3) 0.9670(2) 0.6373(2) 0.0537(6) Uani 1 1 d . .
H28A H 1.4558 1.0516 0.6574 0.064 Uiso 1 1 calc R U
H28B H 1.4874 0.9376 0.5757 0.064 Uiso 1 1 calc R U
H28C H 1.5065 0.9479 0.6866 0.064 Uiso 1 1 calc R U
C29 C 1.2001(3) 0.9313(2) 0.5437(2) 0.0580(7) Uani 1 1 d . .
H29A H 1.0980 0.8964 0.5379 0.070 Uiso 1 1 calc R U
H29B H 1.2376 0.8959 0.4828 0.070 Uiso 1 1 calc R U
H29C H 1.2071 1.0152 0.5582 0.070 Uiso 1 1 calc R U
C31 C 0.6609(2) 0.74599(16) 0.43137(13) 0.0275(4) Uani 1 1 d . .
C33 C 0.57391(19) 0.71113(16) 0.27410(13) 0.0257(4) Uani 1 1 d . .
C34 C 0.44578(19) 0.64866(15) 0.19724(12) 0.0241(4) Uani 1 1 d . .
C35 C 0.4608(2) 0.63627(16) 0.10201(13) 0.0294(4) Uani 1 1 d . .
H35 H 0.5498 0.6682 0.0874 0.035 Uiso 1 1 calc R U
C36 C 0.3476(2) 0.57792(18) 0.02890(14) 0.0353(4) Uani 1 1 d . .
H36 H 0.3591 0.5688 -0.0361 0.042 Uiso 1 1 calc R U
C37 C 0.2173(2) 0.53262(17) 0.04983(15) 0.0375(5) Uani 1 1 d . .
H37 H 0.1389 0.4932 -0.0006 0.045 Uiso 1 1 calc R U
C38 C 0.2012(2) 0.54460(18) 0.14387(15) 0.0376(5) Uani 1 1 d . .
H38 H 0.1118 0.5131 0.1582 0.045 Uiso 1 1 calc R U
C39 C 0.3158(2) 0.60277(17) 0.21779(15) 0.0322(4) Uani 1 1 d . .
H39 H 0.3045 0.6109 0.2826 0.039 Uiso 1 1 calc R U

loop_
_atom_site_aniso_label
_atom_site_aniso_U_11
_atom_site_aniso_U_22
_atom_site_aniso_U_33
_atom_site_aniso_U_23
_atom_site_aniso_U_13
_atom_site_aniso_U_12
Cu1 0.02705(16) 0.02885(15) 0.01709(15) 0.00569(10) -0.00075(10) 0.00893(10)
O33 0.0317(8) 0.0694(11) 0.0304(8) 0.0189(7) 0.0019(6) -0.0098(7)
N2 0.0207(7) 0.0251(7) 0.0167(7) 0.0052(6) 0.0034(5) 0.0079(5)
N5 0.0230(7) 0.0260(7) 0.0178(7) 0.0073(6) 0.0048(6) 0.0097(6)
N30 0.0347(9) 0.0387(9) 0.0230(9) 0.0085(7) -0.0020(7) 0.0088(7)
N32 0.0266(8) 0.0471(10) 0.0201(8) 0.0113(7) 0.0013(6) 0.0037(7)
C1 0.0228(8) 0.0202(8) 0.0201(9) 0.0066(7) 0.0053(7) 0.0064(6)
C3 0.0270(9) 0.0348(9) 0.0158(9) 0.0056(7) 0.0013(7) 0.0094(7)
C4 0.0221(9) 0.0365(10) 0.0211(9) 0.0090(7) 0.0000(7) 0.0104(7)
C6 0.0215(8) 0.0275(8) 0.0157(8) 0.0032(7) 0.0024(6) 0.0086(7)
C7 0.0250(9) 0.0289(9) 0.0238(9) 0.0085(7) 0.0050(7) 0.0074(7)
C8 0.0236(9) 0.0380(10) 0.0387(11) 0.0139(9) 0.0118(8) 0.0089(8)
C9 0.0277(10) 0.0363(10) 0.0430(12) 0.0092(9) 0.0119(8) 0.0161(8)
C10 0.0321(10) 0.0267(9) 0.0374(11) 0.0077(8) 0.0060(8) 0.0117(8)
C11 0.0232(9) 0.0265(9) 0.0224(9) 0.0057(7) 0.0028(7) 0.0064(7)
C12 0.0280(9) 0.0311(9) 0.0359(11) 0.0142(8) 0.0096(8) 0.0075(7)
C13 0.0409(12) 0.0458(12) 0.0481(13) 0.0272(10) 0.0153(10) 0.0114(9)
C14 0.0601(14) 0.0324(11) 0.0410(13) 0.0101(9) 0.0076(10) -0.0026(10)
C15 0.0279(9) 0.0260(9) 0.0325(10) 0.0080(8) 0.0056(8) 0.0066(7)
C16 0.0340(11) 0.0376(11) 0.0479(13) 0.0024(10) 0.0048(9) -0.0033(9)
C17 0.0453(12) 0.0463(12) 0.0404(12) 0.0201(10) 0.0076(10) -0.0007(10)
C18 0.0217(8) 0.0291(9) 0.0184(8) 0.0075(7) 0.0054(6) 0.0103(7)
C19 0.0258(9) 0.0291(9) 0.0222(9) 0.0096(7) 0.0037(7) 0.0105(7)
C20 0.0351(10) 0.0291(9) 0.0298(10) 0.0085(8) 0.0097(8) 0.0132(8)
C21 0.0356(11) 0.0400(10) 0.0270(10) 0.0060(8) 0.0139(8) 0.0163(9)
C22 0.0326(10) 0.0395(10) 0.0272(10) 0.0136(8) 0.0120(8) 0.0083(8)
C23 0.0292(9) 0.0312(9) 0.0242(9) 0.0112(7) 0.0065(7) 0.0085(7)
C24 0.0301(10) 0.0308(9) 0.0296(10) 0.0131(8) 0.0093(8) 0.0081(7)
C25 0.0496(13) 0.0576(14) 0.0435(13) 0.0329(11) -0.0008(10) 0.0030(11)
C26 0.0429(12) 0.0464(13) 0.0427(13) 0.0131(10) 0.0067(10) -0.0052(10)
C27 0.0479(12) 0.0317(10) 0.0379(12) 0.0159(9) 0.0177(9) 0.0105(9)
C28 0.0561(15) 0.0369(12) 0.0636(16) 0.0157(11) 0.0082(12) -0.0015(10)
C29 0.0580(15) 0.0545(15) 0.0808(19) 0.0455(14) 0.0121(14) 0.0162(12)
C31 0.0288(9) 0.0337(9) 0.0228(10) 0.0108(8) 0.0071(8) 0.0101(8)
C33 0.0239(9) 0.0316(9) 0.0224(9) 0.0092(7) 0.0053(7) 0.0072(7)
C34 0.0254(9) 0.0276(9) 0.0215(9) 0.0089(7) 0.0042(7) 0.0104(7)
C35 0.0321(10) 0.0349(10) 0.0237(9) 0.0119(8) 0.0052(7) 0.0097(8)
C36 0.0450(12) 0.0400(11) 0.0195(9) 0.0067(8) 0.0002(8) 0.0152(9)
C37 0.0356(11) 0.0341(10) 0.0323(11) 0.0016(8) -0.0081(8) 0.0064(8)
C38 0.0262(10) 0.0417(11) 0.0396(12) 0.0102(9) 0.0005(8) 0.0008(8)
C39 0.0302(10) 0.0376(10) 0.0288(10) 0.0118(8) 0.0034(8) 0.0054(8)

loop_
_atom_type_symbol
_atom_type_description
_atom_type_scat_dispersion_real
_atom_type_scat_dispersion_imag
_atom_type_scat_source
C C 0.0033 0.0016
;
International Tables for Crystallography
(Vol. C, Tables 4.2.6.8 and 6.1.1.4)
;
H H 0.0000 0.0000
;
International Tables for Crystallography
(Vol. C, Table 6.1.1.4)
;
Cu Cu 0.3201 1.2651
;
International Tables for Crystallography
(Vol. C, Tables 4.2.6.8 and 6.1.1.4)
;
N N 0.0061 0.0033
;
International Tables for Crystallography
(Vol. C, Tables 4.2.6.8 and 6.1.1.4)
;
O O 0.0106 0.0060
;
International Tables for Crystallography
(Vol. C, Tables 4.2.6.8 and 6.1.1.4)
;

loop_
_geom_angle_atom_site_label_1
_geom_angle_atom_site_label_2
_geom_angle_atom_site_label_3
_geom_angle
N30 Cu1 C1 176.86(7)
C1 N2 C3 111.44(14)
C1 N2 C6 124.40(14)
C3 N2 C6 123.96(14)
C1 N5 C4 111.29(14)
C1 N5 C18 125.07(14)
C4 N5 C18 123.64(14)
C31 N30 Cu1 170.04(16)
C31 N32 C33 118.99(17)
N5 C1 N2 103.63(14)
N5 C1 Cu1 129.84(13)
N2 C1 Cu1 126.53(12)
C4 C3 N2 106.49(15)
C4 C3 H3 126.8
N2 C3 H3 126.8
C3 C4 N5 107.14(15)
C3 C4 H4 126.4
N5 C4 H4 126.4
C11 C6 C7 123.29(15)
C11 C6 N2 117.90(15)
C7 C6 N2 118.78(15)
C8 C7 C6 116.59(16)
C8 C7 C12 120.55(16)
C6 C7 C12 122.74(15)
C9 C8 C7 121.30(18)
C9 C8 H8 119.3
C7 C8 H8 119.3
C10 C9 C8 120.60(17)
C10 C9 H9 119.7
C8 C9 H9 119.7
C9 C10 C11 120.89(18)
C9 C10 H10 119.6
C11 C10 H10 119.6
C6 C11 C10 117.28(17)
C6 C11 C15 122.88(15)
C10 C11 C15 119.79(16)
C7 C12 C13 113.06(16)
C7 C12 C14 109.90(16)
C13 C12 C14 109.65(17)
C7 C12 H12 108.0
C13 C12 H12 108.0
C14 C12 H12 108.0
C12 C13 H13A 109.5
C12 C13 H13B 109.5
H13A C13 H13B 109.5
C12 C13 H13C 109.5
H13A C13 H13C 109.5
H13B C13 H13C 109.5
C12 C14 H14A 109.5
C12 C14 H14B 109.5
H14A C14 H14B 109.5
C12 C14 H14C 109.5
H14A C14 H14C 109.5
H14B C14 H14C 109.5
C11 C15 C17 110.17(16)
C11 C15 C16 111.63(16)
C17 C15 C16 110.17(17)
C11 C15 H15 108.3
C17 C15 H15 108.3
C16 C15 H15 108.3
C15 C16 H16A 109.5
C15 C16 H16B 109.5
H16A C16 H16B 109.5
C15 C16 H16C 109.5
H16A C16 H16C 109.5
H16B C16 H16C 109.5
C15 C17 H17A 109.5
C15 C17 H17B 109.5
H17A C17 H17B 109.5
C15 C17 H17C 109.5
H17A C17 H17C 109.5
H17B C17 H17C 109.5
C23 C18 C19 123.22(15)
C23 C18 N5 118.86(15)
C19 C18 N5 117.90(15)
C18 C19 C20 116.99(16)
C18 C19 C24 122.92(15)
C20 C19 C24 120.06(16)
C21 C20 C19 120.91(17)
C21 C20 H20 119.5
C19 C20 H20 119.5
C20 C21 C22 120.54(17)
C20 C21 H21 119.7
C22 C21 H21 119.7
C21 C22 C23 121.32(18)
C21 C22 H22 119.3
C23 C22 H22 119.3
C22 C23 C18 116.98(16)
C22 C23 C27 119.17(17)
C18 C23 C27 123.85(16)
C19 C24 C25 110.71(16)
C19 C24 C26 112.19(16)
C25 C24 C26 109.33(17)
C19 C24 H24 108.2
C25 C24 H24 108.2
C26 C24 H24 108.2
C24 C25 H25A 109.5
C24 C25 H25B 109.5
H25A C25 H25B 109.5
C24 C25 H25C 109.5
H25A C25 H25C 109.5
H25B C25 H25C 109.5
C24 C26 H26A 109.5
C24 C26 H26B 109.5
H26A C26 H26B 109.5
C24 C26 H26C 109.5
H26A C26 H26C 109.5
H26B C26 H26C 109.5
C29 C27 C23 110.70(19)
C29 C27 C28 110.45(19)
C23 C27 C28 111.04(17)
C29 C27 H27 108.2
C23 C27 H27 108.2
C28 C27 H27 108.2
C27 C28 H28A 109.5
C27 C28 H28B 109.5
H28A C28 H28B 109.5
C27 C28 H28C 109.5
H28A C28 H28C 109.5
H28B C28 H28C 109.5
C27 C29 H29A 109.5
C27 C29 H29B 109.5
H29A C29 H29B 109.5
C27 C29 H29C 109.5
H29A C29 H29C 109.5
H29B C29 H29C 109.5
N30 C31 N32 172.0(2)
O33 C33 N32 125.92(17)
O33 C33 C34 120.87(16)
N32 C33 C34 113.19(15)
C39 C34 C35 119.34(17)
C39 C34 C33 122.44(16)
C35 C34 C33 118.22(16)
C36 C35 C34 120.37(19)
C36 C35 H35 119.8
C34 C35 H35 119.8
C35 C36 C37 120.12(19)
C35 C36 H36 119.9
C37 C36 H36 119.9
C38 C37 C36 119.95(18)
C38 C37 H37 120.0
C36 C37 H37 120.0
C37 C38 C39 120.06(19)
C37 C38 H38 120.0
C39 C38 H38 120.0
C34 C39 C38 120.15(18)
C34 C39 H39 119.9
C38 C39 H39 119.9

loop_
_geom_bond_atom_site_label_1
_geom_bond_atom_site_label_2
_geom_bond_distance
Cu1 N30 1.8212(16)
Cu1 C1 1.8669(17)
O33 C33 1.218(2)
N2 C1 1.364(2)
N2 C3 1.379(2)
N2 C6 1.449(2)
N5 C1 1.359(2)
N5 C4 1.377(2)
N5 C18 1.453(2)
N30 C31 1.166(3)
N32 C31 1.285(2)
N32 C33 1.361(2)
C3 C4 1.343(3)
C3 H3 0.9500
C4 H4 0.9500
C6 C11 1.397(2)
C6 C7 1.400(2)
C7 C8 1.398(2)
C7 C12 1.518(2)
C8 C9 1.381(3)
C8 H8 0.9500
C9 C10 1.374(3)
C9 H9 0.9500
C10 C11 1.397(3)
C10 H10 0.9500
C11 C15 1.521(3)
C12 C13 1.522(3)
C12 C14 1.539(3)
C12 H12 1.0000
C13 H13A 0.9800
C13 H13B 0.9800
C13 H13C 0.9800
C14 H14A 0.9800
C14 H14B 0.9800
C14 H14C 0.9800
C15 C17 1.527(3)
C15 C16 1.530(3)
C15 H15 1.0000
C16 H16A 0.9800
C16 H16B 0.9800
C16 H16C 0.9800
C17 H17A 0.9800
C17 H17B 0.9800
C17 H17C 0.9800
C18 C23 1.395(2)
C18 C19 1.397(2)
C19 C20 1.399(3)
C19 C24 1.516(2)
C20 C21 1.375(3)
C20 H20 0.9500
C21 C22 1.376(3)
C21 H21 0.9500
C22 C23 1.391(3)
C22 H22 0.9500
C23 C27 1.521(3)
C24 C25 1.520(3)
C24 C26 1.538(3)
C24 H24 1.0000
C25 H25A 0.9800
C25 H25B 0.9800
C25 H25C 0.9800
C26 H26A 0.9800
C26 H26B 0.9800
C26 H26C 0.9800
C27 C29 1.520(3)
C27 C28 1.539(3)
C27 H27 1.0000
C28 H28A 0.9800
C28 H28B 0.9800
C28 H28C 0.9800
C29 H29A 0.9800
C29 H29B 0.9800
C29 H29C 0.9800
C33 C34 1.505(2)
C34 C39 1.379(3)
C34 C35 1.392(3)
C35 C36 1.377(3)
C35 H35 0.9500
C36 C37 1.381(3)
C36 H36 0.9500
C37 C38 1.377(3)
C37 H37 0.9500
C38 C39 1.391(3)
C38 H38 0.9500
C39 H39 0.9500

loop_
_geom_torsion_atom_site_label_1
_geom_torsion_atom_site_label_2
_geom_torsion_atom_site_label_3
_geom_torsion_atom_site_label_4
_geom_torsion
C4 N5 C1 N2 -0.73(19)
C18 N5 C1 N2 179.15(15)
C4 N5 C1 Cu1 178.80(13)
C18 N5 C1 Cu1 -1.3(3)
C3 N2 C1 N5 0.80(19)
C6 N2 C1 N5 175.70(14)
C3 N2 C1 Cu1 -178.75(13)
C6 N2 C1 Cu1 -3.8(2)
C1 N2 C3 C4 -0.6(2)
C6 N2 C3 C4 -175.52(16)
N2 C3 C4 N5 0.1(2)
C1 N5 C4 C3 0.4(2)
C18 N5 C4 C3 -179.48(16)
C1 N2 C6 C11 -86.2(2)
C3 N2 C6 C11 88.1(2)
C1 N2 C6 C7 95.9(2)
C3 N2 C6 C7 -89.8(2)
C11 C6 C7 C8 -2.2(3)
N2 C6 C7 C8 175.56(16)
C11 C6 C7 C12 173.85(17)
N2 C6 C7 C12 -8.4(2)
C6 C7 C8 C9 1.4(3)
C12 C7 C8 C9 -174.74(19)
C7 C8 C9 C10 0.6(3)
C8 C9 C10 C11 -1.9(3)
C7 C6 C11 C10 1.0(3)
N2 C6 C11 C10 -176.82(16)
C7 C6 C11 C15 -176.41(16)
N2 C6 C11 C15 5.8(2)
C9 C10 C11 C6 1.1(3)
C9 C10 C11 C15 178.61(18)
C8 C7 C12 C13 -37.7(3)
C6 C7 C12 C13 146.38(18)
C8 C7 C12 C14 85.2(2)
C6 C7 C12 C14 -90.7(2)
C6 C11 C15 C17 106.0(2)
C10 C11 C15 C17 -71.3(2)
C6 C11 C15 C16 -131.24(19)
C10 C11 C15 C16 51.4(2)
C1 N5 C18 C23 80.1(2)
C4 N5 C18 C23 -100.0(2)
C1 N5 C18 C19 -101.27(19)
C4 N5 C18 C19 78.6(2)
C23 C18 C19 C20 1.7(3)
N5 C18 C19 C20 -176.83(15)
C23 C18 C19 C24 179.77(16)
N5 C18 C19 C24 1.2(2)
C18 C19 C20 C21 -2.4(3)
C24 C19 C20 C21 179.48(17)
C19 C20 C21 C22 1.2(3)
C20 C21 C22 C23 1.0(3)
C21 C22 C23 C18 -1.6(3)
C21 C22 C23 C27 178.33(19)
C19 C18 C23 C22 0.3(3)
N5 C18 C23 C22 178.80(16)
C19 C18 C23 C27 -179.71(17)
N5 C18 C23 C27 -1.2(3)
C18 C19 C24 C25 -101.5(2)
C20 C19 C24 C25 76.5(2)
C18 C19 C24 C26 136.06(19)
C20 C19 C24 C26 -46.0(2)
C22 C23 C27 C29 72.3(2)
C18 C23 C27 C29 -107.7(2)
C22 C23 C27 C28 -50.7(3)
C18 C23 C27 C28 129.2(2)
C31 N32 C33 O33 -3.7(3)
C31 N32 C33 C34 174.97(15)
O33 C33 C34 C39 -172.82(18)
N32 C33 C34 C39 8.4(2)
O33 C33 C34 C35 7.8(3)
N32 C33 C34 C35 -170.90(16)
C39 C34 C35 C36 -0.6(3)
C33 C34 C35 C36 178.81(17)
C34 C35 C36 C37 0.9(3)
C35 C36 C37 C38 -0.8(3)
C36 C37 C38 C39 0.3(3)
C35 C34 C39 C38 0.1(3)
C33 C34 C39 C38 -179.24(17)
C37 C38 C39 C34 0.0(3)
